data_4329403
loop_
_publ_author_name
'Scott R. Daly'
'Brian J. Bellott'
'Mark A. Nesbit'
'Gregory S. Girolami'

_publ_section_title
;
 Synthesis and Structural Diversity of Barium
 (N,N-Dimethylamino)diboranates
;
_journal_name_full 'Inorganic Chemistry'
_journal_page_first 6449
_journal_page_last 6459
_journal_paper_doi 10.1021/ic2016879
_journal_volume 51
_journal_year 2012
_chemical_formula_sum 'C28 H96 B8 Ba2 N8'
_chemical_formula_weight 906.27
_chemical_name_systematic
; 
 ? 
;
_space_group_IT_number 2
_symmetry_cell_setting triclinic
_symmetry_space_group_name_Hall '-P 1'
_symmetry_space_group_name_H-M 'P -1'
_atom_sites_solution_hydrogens geom
_atom_sites_solution_primary direct
_atom_sites_solution_secondary difmap
_audit_creation_method SHELXL-97
_cell_angle_alpha 64.618(4)
_cell_angle_beta 81.444(5)
_cell_angle_gamma 71.243(5)
_cell_formula_units_Z 1
_cell_length_a 9.555(3)
_cell_length_b 12.341(4)
_cell_length_c 12.448(4)
_cell_measurement_temperature 193(2)
_cell_measurement_theta_max 25.74
_cell_measurement_theta_min 1.81
_cell_volume 1255.6(7)
_computing_structure_refinement 'SHELXL-97 (Sheldrick, 1997)'
_computing_structure_solution 'SHELXS-97 (Sheldrick, 1990)'
_diffrn_ambient_temperature 193(2)
_diffrn_measured_fraction_theta_full 0.996
_diffrn_measured_fraction_theta_max 0.996
_diffrn_radiation_monochromator graphite
_diffrn_radiation_source 'fine-focus sealed tube'
_diffrn_radiation_type MoK\a
_diffrn_radiation_wavelength 0.71073
_diffrn_reflns_av_R_equivalents 0.1327
_diffrn_reflns_av_sigmaI/netI 0.0999
_diffrn_reflns_limit_h_max 11
_diffrn_reflns_limit_h_min -11
_diffrn_reflns_limit_k_max 15
_diffrn_reflns_limit_k_min -15
_diffrn_reflns_limit_l_max 15
_diffrn_reflns_limit_l_min -15
_diffrn_reflns_number 13523
_diffrn_reflns_theta_full 25.74
_diffrn_reflns_theta_max 25.74
_diffrn_reflns_theta_min 1.81
_exptl_absorpt_coefficient_mu 1.584
_exptl_crystal_density_diffrn 1.199
_exptl_crystal_F_000 472
_exptl_crystal_size_max 0.32
_exptl_crystal_size_mid 0.30
_exptl_crystal_size_min 0.22
_refine_diff_density_max 2.253
_refine_diff_density_min -0.851
_refine_diff_density_rms 0.097
_refine_ls_extinction_method none
_refine_ls_goodness_of_fit_ref 0.997
_refine_ls_hydrogen_treatment mixed
_refine_ls_matrix_type full
_refine_ls_number_parameters 254
_refine_ls_number_reflns 4783
_refine_ls_number_restraints 0
_refine_ls_restrained_S_all 0.997
_refine_ls_R_factor_all 0.0471
_refine_ls_R_factor_gt 0.0375
_refine_ls_shift/su_max 0.000
_refine_ls_shift/su_mean 0.000
_refine_ls_structure_factor_coef Fsqd
_refine_ls_weighting_details 'calc w=1/[\s^2^(Fo^2^)+(0.0175P)^2^+0.0000P] where P=(Fo^2^+2Fc^2^)/3'
_refine_ls_weighting_scheme calc
_refine_ls_wR_factor_gt 0.0859
_refine_ls_wR_factor_ref 0.0889
_reflns_number_gt 3924
_reflns_number_total 4783
_reflns_threshold_expression >2sigma(I)
_cod_data_source_file ic2016879_si_002_06.cif
_cod_data_source_block f64k_2
_cod_database_code 4329403

loop_
_symmetry_equiv_pos_as_xyz
'x, y, z'
'-x, -y, -z'

loop_
_atom_site_label
_atom_site_type_symbol
_atom_site_fract_x
_atom_site_fract_y
_atom_site_fract_z
_atom_site_U_iso_or_equiv
_atom_site_adp_type
_atom_site_occupancy
_atom_site_symmetry_multiplicity
_atom_site_calc_flag
_atom_site_refinement_flags
Ba1 Ba 0.08632(2) 0.34092(2) 0.212552(18) 0.03337(10) Uani 1 1 d .
N1 N 0.1940(4) 0.6508(3) 0.0727(3) 0.0369(8) Uani 1 1 d .
N2 N 0.3403(4) 0.0461(3) 0.1838(3) 0.0380(8) Uani 1 1 d .
N3 N -0.2093(4) 0.3972(3) 0.3252(3) 0.0366(8) Uani 1 1 d .
N4 N 0.0802(4) 0.2785(3) 0.4695(3) 0.0361(8) Uani 1 1 d .
C1 C 0.0916(6) 0.7757(4) 0.0581(4) 0.0567(13) Uani 1 1 d .
H1A H 0.1306 0.8111 0.1000 0.085 Uiso 1 1 calc R
H1B H -0.0058 0.7668 0.0913 0.085 Uiso 1 1 calc R
H1C H 0.0823 0.8316 -0.0266 0.085 Uiso 1 1 calc R
C2 C 0.3412(5) 0.6686(5) 0.0261(4) 0.0560(14) Uani 1 1 d .
H2A H 0.3343 0.7229 -0.0590 0.084 Uiso 1 1 calc R
H2B H 0.4129 0.5871 0.0382 0.084 Uiso 1 1 calc R
H2C H 0.3735 0.7073 0.0684 0.084 Uiso 1 1 calc R
C3 C 0.3028(6) -0.0252(5) 0.1283(5) 0.0580(13) Uani 1 1 d .
H3A H 0.3708 -0.0273 0.0615 0.087 Uiso 1 1 calc R
H3B H 0.2011 0.0153 0.0993 0.087 Uiso 1 1 calc R
H3C H 0.3115 -0.1110 0.1871 0.087 Uiso 1 1 calc R
C4 C 0.4946(6) -0.0191(5) 0.2263(5) 0.0602(13) Uani 1 1 d .
H4A H 0.4988 -0.1007 0.2917 0.090 Uiso 1 1 calc R
H4B H 0.5277 0.0316 0.2542 0.090 Uiso 1 1 calc R
H4C H 0.5591 -0.0313 0.1609 0.090 Uiso 1 1 calc R
C5 C -0.2448(5) 0.5356(4) 0.2559(4) 0.0420(10) Uani 1 1 d .
H5A H -0.2442 0.5529 0.1705 0.050 Uiso 1 1 calc R
H5B H -0.1640 0.5632 0.2678 0.050 Uiso 1 1 calc R
C6 C -0.3897(5) 0.6157(4) 0.2841(5) 0.0547(12) Uani 1 1 d .
H6A H -0.4718 0.5926 0.2694 0.082 Uiso 1 1 calc R
H6B H -0.3996 0.7042 0.2333 0.082 Uiso 1 1 calc R
H6C H -0.3915 0.6021 0.3677 0.082 Uiso 1 1 calc R
C7 C -0.3230(5) 0.3512(4) 0.3020(4) 0.0426(10) Uani 1 1 d .
H7A H -0.3475 0.3952 0.2164 0.051 Uiso 1 1 calc R
H7B H -0.4141 0.3720 0.3476 0.051 Uiso 1 1 calc R
C8 C -0.2723(6) 0.2114(5) 0.3357(4) 0.0554(13) Uani 1 1 d .
H8A H -0.1758 0.1889 0.2984 0.083 Uiso 1 1 calc R
H8B H -0.3444 0.1878 0.3083 0.083 Uiso 1 1 calc R
H8C H -0.2637 0.1670 0.4224 0.083 Uiso 1 1 calc R
C9 C -0.1980(5) 0.3624(4) 0.4534(4) 0.0425(10) Uani 1 1 d .
H9A H -0.2053 0.2759 0.4980 0.051 Uiso 1 1 calc R
H9B H -0.2830 0.4186 0.4780 0.051 Uiso 1 1 calc R
C10 C -0.0557(5) 0.3692(4) 0.4881(4) 0.0416(10) Uani 1 1 d .
H10A H -0.0467 0.4549 0.4412 0.050 Uiso 1 1 calc R
H10B H -0.0629 0.3548 0.5730 0.050 Uiso 1 1 calc R
C11 C 0.0815(5) 0.1461(4) 0.5448(4) 0.0440(11) Uani 1 1 d .
H11A H 0.1733 0.0903 0.5267 0.053 Uiso 1 1 calc R
H11B H -0.0028 0.1308 0.5218 0.053 Uiso 1 1 calc R
C12 C 0.0726(6) 0.1095(4) 0.6788(4) 0.0536(12) Uani 1 1 d .
H12A H 0.1607 0.1157 0.7044 0.080 Uiso 1 1 calc R
H12B H 0.0669 0.0232 0.7200 0.080 Uiso 1 1 calc R
H12C H -0.0158 0.1660 0.6980 0.080 Uiso 1 1 calc R
C13 C 0.2084(5) 0.3062(4) 0.4974(4) 0.0432(11) Uani 1 1 d .
H13A H 0.2023 0.2920 0.5823 0.052 Uiso 1 1 calc R
H13B H 0.2012 0.3958 0.4495 0.052 Uiso 1 1 calc R
C14 C 0.3569(5) 0.2276(5) 0.4733(4) 0.0556(14) Uani 1 1 d .
H14A H 0.3663 0.1387 0.5221 0.083 Uiso 1 1 calc R
H14B H 0.4357 0.2504 0.4932 0.083 Uiso 1 1 calc R
H14C H 0.3650 0.2425 0.3890 0.083 Uiso 1 1 calc R
B1 B 0.1359(6) 0.5953(5) 0.0015(4) 0.0369(11) Uani 1 1 d .
H11 H 0.039(5) 0.580(4) 0.037(4) 0.044 Uiso 1 1 d .
H12 H 0.218(5) 0.502(4) 0.009(4) 0.044 Uiso 1 1 d .
H13 H 0.114(4) 0.669(4) -0.103(3) 0.044(11) Uiso 1 1 d .
B2 B 0.2086(6) 0.5593(5) 0.2096(4) 0.0392(11) Uani 1 1 d .
H21 H 0.097(5) 0.549(4) 0.255(3) 0.047 Uiso 1 1 d .
H22 H 0.280(5) 0.467(4) 0.211(4) 0.047 Uiso 1 1 d .
H23 H 0.256(5) 0.597(4) 0.259(3) 0.047 Uiso 1 1 d .
B3 B 0.3313(6) 0.1841(5) 0.0877(5) 0.0454(12) Uani 1 1 d .
H31 H 0.363(5) 0.224(4) 0.138(4) 0.054 Uiso 1 1 d .
H32 H 0.420(5) 0.175(4) 0.019(4) 0.054 Uiso 1 1 d .
H33 H 0.208(5) 0.232(4) 0.059(4) 0.054 Uiso 1 1 d .
B4 B 0.2335(7) 0.0485(5) 0.2932(5) 0.0543(15) Uani 1 1 d .
H41 H 0.100(6) 0.098(5) 0.263(4) 0.065 Uiso 1 1 d .
H43 H 0.246(5) -0.048(5) 0.359(4) 0.065 Uiso 1 1 d .
H42 H 0.262(4) 0.118(4) 0.329(3) 0.034(10) Uiso 1 1 d .

loop_
_atom_site_aniso_label
_atom_site_aniso_U_11
_atom_site_aniso_U_22
_atom_site_aniso_U_33
_atom_site_aniso_U_23
_atom_site_aniso_U_13
_atom_site_aniso_U_12
Ba1 0.03640(15) 0.03418(15) 0.03226(15) -0.01335(11) 0.00452(10) -0.01608(11)
N1 0.042(2) 0.041(2) 0.0362(18) -0.0173(15) 0.0041(15) -0.0227(16)
N2 0.041(2) 0.0377(19) 0.0330(18) -0.0142(15) 0.0046(15) -0.0115(16)
N3 0.0369(19) 0.0374(19) 0.0361(18) -0.0124(15) 0.0049(15) -0.0176(16)
N4 0.0391(19) 0.0352(18) 0.0366(18) -0.0124(15) 0.0012(15) -0.0176(16)
C1 0.073(4) 0.045(3) 0.058(3) -0.020(2) 0.001(3) -0.028(3)
C2 0.052(3) 0.076(4) 0.050(3) -0.021(2) 0.011(2) -0.043(3)
C3 0.063(3) 0.053(3) 0.069(3) -0.037(3) 0.005(3) -0.017(3)
C4 0.054(3) 0.054(3) 0.066(3) -0.025(3) -0.011(3) -0.003(2)
C5 0.044(2) 0.035(2) 0.044(2) -0.0124(19) 0.0001(19) -0.0132(19)
C6 0.052(3) 0.042(3) 0.067(3) -0.022(2) -0.013(2) -0.005(2)
C7 0.040(2) 0.048(3) 0.047(2) -0.022(2) 0.0073(19) -0.022(2)
C8 0.066(3) 0.047(3) 0.062(3) -0.025(2) 0.009(3) -0.028(3)
C9 0.041(2) 0.044(2) 0.040(2) -0.0154(19) 0.0040(19) -0.013(2)
C10 0.054(3) 0.041(2) 0.033(2) -0.0173(19) 0.0058(19) -0.018(2)
C11 0.055(3) 0.037(2) 0.042(2) -0.0145(19) 0.003(2) -0.020(2)
C12 0.069(3) 0.044(3) 0.042(3) -0.011(2) 0.011(2) -0.024(2)
C13 0.054(3) 0.050(3) 0.035(2) -0.0163(19) 0.004(2) -0.031(2)
C14 0.043(3) 0.073(4) 0.048(3) -0.016(2) -0.001(2) -0.025(3)
B1 0.046(3) 0.042(3) 0.030(2) -0.013(2) 0.002(2) -0.025(2)
B2 0.046(3) 0.047(3) 0.034(2) -0.018(2) 0.001(2) -0.024(2)
B3 0.051(3) 0.036(3) 0.041(3) -0.013(2) 0.013(2) -0.012(2)
B4 0.077(4) 0.037(3) 0.040(3) -0.011(2) 0.021(3) -0.021(3)

loop_
_atom_type_symbol
_atom_type_description
_atom_type_scat_dispersion_real
_atom_type_scat_dispersion_imag
_atom_type_scat_source
C C 0.0033 0.0016 'International Tables Vol C Tables 4.2.6.8 and 6.1.1.4'
H H 0.0000 0.0000 'International Tables Vol C Tables 4.2.6.8 and 6.1.1.4'
B B 0.0013 0.0007 'International Tables Vol C Tables 4.2.6.8 and 6.1.1.4'
Ba Ba -0.3244 2.2819 'International Tables Vol C Tables 4.2.6.8 and 6.1.1.4'
N N 0.0061 0.0033 'International Tables Vol C Tables 4.2.6.8 and 6.1.1.4'

loop_
_geom_angle_atom_site_label_1
_geom_angle_atom_site_label_2
_geom_angle_atom_site_label_3
_geom_angle
C1 N1 C2 107.4(3)
C1 N1 B1 110.0(4)
C2 N1 B1 110.4(4)
C1 N1 B2 109.9(4)
C2 N1 B2 108.7(3)
B1 N1 B2 110.5(3)
C3 N2 C4 107.3(4)
C3 N2 B4 110.2(4)
C4 N2 B4 109.3(4)
C3 N2 B3 109.7(4)
C4 N2 B3 109.1(3)
B4 N2 B3 111.1(4)
C9 N3 C7 111.4(3)
C9 N3 C5 111.5(3)
C7 N3 C5 109.3(3)
C10 N4 C11 112.2(3)
C10 N4 C13 107.2(3)
C11 N4 C13 110.8(3)
N1 C1 H1A 109.5
N1 C1 H1B 109.5
H1A C1 H1B 109.5
N1 C1 H1C 109.5
H1A C1 H1C 109.5
H1B C1 H1C 109.5
N1 C2 H2A 109.5
N1 C2 H2B 109.5
H2A C2 H2B 109.5
N1 C2 H2C 109.5
H2A C2 H2C 109.5
H2B C2 H2C 109.5
N2 C3 H3A 109.5
N2 C3 H3B 109.5
H3A C3 H3B 109.5
N2 C3 H3C 109.5
H3A C3 H3C 109.5
H3B C3 H3C 109.5
N2 C4 H4A 109.5
N2 C4 H4B 109.5
H4A C4 H4B 109.5
N2 C4 H4C 109.5
H4A C4 H4C 109.5
H4B C4 H4C 109.5
N3 C5 C6 117.3(3)
N3 C5 H5A 108.0
C6 C5 H5A 108.0
N3 C5 H5B 108.0
C6 C5 H5B 108.0
H5A C5 H5B 107.2
C5 C6 H6A 109.5
C5 C6 H6B 109.5
H6A C6 H6B 109.5
C5 C6 H6C 109.5
H6A C6 H6C 109.5
H6B C6 H6C 109.5
N3 C7 C8 112.7(4)
N3 C7 H7A 109.1
C8 C7 H7A 109.1
N3 C7 H7B 109.1
C8 C7 H7B 109.1
H7A C7 H7B 107.8
C7 C8 H8A 109.5
C7 C8 H8B 109.5
H8A C8 H8B 109.5
C7 C8 H8C 109.5
H8A C8 H8C 109.5
H8B C8 H8C 109.5
N3 C9 C10 114.2(3)
N3 C9 H9A 108.7
C10 C9 H9A 108.7
N3 C9 H9B 108.7
C10 C9 H9B 108.7
H9A C9 H9B 107.6
N4 C10 C9 114.6(4)
N4 C10 H10A 108.6
C9 C10 H10A 108.6
N4 C10 H10B 108.6
C9 C10 H10B 108.6
H10A C10 H10B 107.6
N4 C11 C12 115.6(4)
N4 C11 H11A 108.4
C12 C11 H11A 108.4
N4 C11 H11B 108.4
C12 C11 H11B 108.4
H11A C11 H11B 107.4
C11 C12 H12A 109.5
C11 C12 H12B 109.5
H12A C12 H12B 109.5
C11 C12 H12C 109.5
H12A C12 H12C 109.5
H12B C12 H12C 109.5
N4 C13 C14 113.7(4)
N4 C13 H13A 108.8
C14 C13 H13A 108.8
N4 C13 H13B 108.8
C14 C13 H13B 108.8
H13A C13 H13B 107.7
C13 C14 H14A 109.5
C13 C14 H14B 109.5
H14A C14 H14B 109.5
C13 C14 H14C 109.5
H14A C14 H14C 109.5
H14B C14 H14C 109.5
N1 B1 H11 110(3)
N1 B1 H12 110(2)
H11 B1 H12 108(3)
N1 B1 H13 111.3(18)
H11 B1 H13 107(3)
H12 B1 H13 111(3)
N1 B2 H21 113(2)
N1 B2 H22 105(2)
H21 B2 H22 109(3)
N1 B2 H23 110.3(19)
H21 B2 H23 106(3)
H22 B2 H23 114(3)
N2 B3 H31 102(2)
N2 B3 H32 107(2)
H31 B3 H32 109(3)
N2 B3 H33 106(2)
H31 B3 H33 111(4)
H32 B3 H33 120(3)
N2 B4 H41 112(2)
N2 B4 H43 109(3)
H41 B4 H43 108(3)
N2 B4 H42 106.9(17)
H41 B4 H42 105(3)
H43 B4 H42 116(3)

loop_
_geom_bond_atom_site_label_1
_geom_bond_atom_site_label_2
_geom_bond_distance
N1 C1 1.486(6)
N1 C2 1.486(5)
N1 B1 1.573(5)
N1 B2 1.586(5)
N2 C3 1.477(6)
N2 C4 1.484(6)
N2 B4 1.581(6)
N2 B3 1.591(6)
N3 C9 1.476(5)
N3 C7 1.488(5)
N3 C5 1.493(5)
N4 C10 1.479(6)
N4 C11 1.492(5)
N4 C13 1.495(5)
C1 H1A 0.9800
C1 H1B 0.9800
C1 H1C 0.9800
C2 H2A 0.9800
C2 H2B 0.9800
C2 H2C 0.9800
C3 H3A 0.9800
C3 H3B 0.9800
C3 H3C 0.9800
C4 H4A 0.9800
C4 H4B 0.9800
C4 H4C 0.9800
C5 C6 1.513(7)
C5 H5A 0.9900
C5 H5B 0.9900
C6 H6A 0.9800
C6 H6B 0.9800
C6 H6C 0.9800
C7 C8 1.513(7)
C7 H7A 0.9900
C7 H7B 0.9900
C8 H8A 0.9800
C8 H8B 0.9800
C8 H8C 0.9800
C9 C10 1.524(5)
C9 H9A 0.9900
C9 H9B 0.9900
C10 H10A 0.9900
C10 H10B 0.9900
C11 C12 1.527(6)
C11 H11A 0.9900
C11 H11B 0.9900
C12 H12A 0.9800
C12 H12B 0.9800
C12 H12C 0.9800
C13 C14 1.511(7)
C13 H13A 0.9900
C13 H13B 0.9900
C14 H14A 0.9800
C14 H14B 0.9800
C14 H14C 0.9800
B1 H11 1.01(4)
B1 H12 1.14(5)
B1 H13 1.23(4)
B2 H21 1.15(4)
B2 H22 1.12(5)
B2 H23 1.12(4)
B3 H31 1.07(5)
B3 H32 1.13(5)
B3 H33 1.16(5)
B4 H41 1.25(5)
B4 H43 1.10(5)
B4 H42 1.23(4)
